data_4322305
loop_
_publ_author_name
'Francesco Bigoli'
'Paola Deplano'
'Andrea Ienco'
'Carlo Mealli'
'Maria Laura Mercuri'
'Maria Angela Pellinghelli'
'Gloria Pintus'
'Giuseppe Saba'
'Emanuele F. Trogu'

_publ_section_title
;
 Structure and Bonding of Diiodine Adducts of the Sulfur-Rich Donors
 1,3-Dithiacyclohexane-2-thione (ptc) and
 4,5-Ethylenedithio-1,3-dithiole-2-thione (ttb)
;
_journal_name_full 'Inorganic Chemistry'
_journal_page_first 4626
_journal_page_last 4636
_journal_paper_doi 10.1021/ic9901867
_journal_volume 38
_journal_year 1999
_chemical_compound_source 'chemical synthesis'
_chemical_formula_analytical 'C5 H4 I2 S5'
_chemical_formula_sum 'C5 H4 I2 S5'
_chemical_formula_weight 478.18
_chemical_name_systematic
; 
 ? 
;
_space_group_IT_number 14
_symmetry_cell_setting monoclinic
_symmetry_space_group_name_Hall '-P 2ybc'
_symmetry_space_group_name_H-M 'P 1 21/c 1'
_atom_sites_solution_hydrogens geom
_atom_sites_solution_primary direct
_atom_sites_solution_secondary difmap
_audit_creation_method SHELXL
_cell_angle_alpha 90.00
_cell_angle_beta 99.30(2)
_cell_angle_gamma 90.00
_cell_formula_units_Z 4
_cell_length_a 12.090(6)
_cell_length_b 6.433(5)
_cell_length_c 15.731(6)
_cell_measurement_reflns_used 30
_cell_measurement_temperature 295(2)
_cell_measurement_theta_max 19
_cell_measurement_theta_min 10
_cell_volume 1207.4(12)
_computing_cell_refinement 'local programs'
_computing_data_collection 'Philips PW 1100 local upgrade'
_computing_data_reduction 'local programs'
_computing_molecular_graphics ORTEP
_computing_structure_refinement 'SHELXL-92 (Sheldrick, 1993)'
_computing_structure_solution 'SHELXS-86 (Sheldrick, 1990)'
_diffrn_ambient_temperature 295(2)
_diffrn_measurement_device 'Philips PW 1100 diffractometer'
_diffrn_measurement_method \q/2\q
_diffrn_radiation_monochromator graphite
_diffrn_radiation_source 'fine-focus sealed tube'
_diffrn_radiation_type MoKa
_diffrn_radiation_wavelength 0.71073
_diffrn_reflns_av_R_equivalents 0.0276
_diffrn_reflns_av_sigmaI/netI 0.0336
_diffrn_reflns_limit_h_max 15
_diffrn_reflns_limit_h_min -15
_diffrn_reflns_limit_k_max 8
_diffrn_reflns_limit_k_min 0
_diffrn_reflns_limit_l_max 20
_diffrn_reflns_limit_l_min 0
_diffrn_reflns_number 2728
_diffrn_reflns_theta_max 27.01
_diffrn_reflns_theta_min 3.35
_diffrn_standards_decay_% none
_diffrn_standards_interval_count 100
_diffrn_standards_number 1
_exptl_absorpt_coefficient_mu 6.023
_exptl_absorpt_correction_T_max 1.291
_exptl_absorpt_correction_T_min 1.000
_exptl_absorpt_correction_type 'empirical following North et al.'
_exptl_crystal_colour blu
_exptl_crystal_density_diffrn 2.631
_exptl_crystal_description pyramid
_exptl_crystal_F_000 880
_exptl_crystal_size_max 0.35
_exptl_crystal_size_mid 0.29
_exptl_crystal_size_min 0.15
_refine_diff_density_max 1.856
_refine_diff_density_min -1.275
_refine_diff_density_rms 0.223
_refine_ls_extinction_coef 0.016(1)
_refine_ls_extinction_expression Fc^*^=kFc[1+0.001xFc^2^l^3^/sin(2q)]^-1/4^
_refine_ls_extinction_method SHELXL
_refine_ls_goodness_of_fit_all 1.227
_refine_ls_goodness_of_fit_obs 1.046
_refine_ls_hydrogen_treatment riding
_refine_ls_matrix_type full
_refine_ls_number_parameters 109
_refine_ls_number_reflns 2625
_refine_ls_number_restraints 0
_refine_ls_restrained_S_all 1.253
_refine_ls_restrained_S_obs 1.046
_refine_ls_R_factor_all 0.0784
_refine_ls_R_factor_obs 0.0419
_refine_ls_shift/esd_max 0.079
_refine_ls_shift/esd_mean 0.007
_refine_ls_structure_factor_coef Fsqd
_refine_ls_weighting_details 'w=1/[s^2^(Fo^2^)+( 0.0599P)^2^+4.0119P] where P=(Fo^2^+2Fc^2^)/3'
_refine_ls_weighting_scheme calc
_refine_ls_wR_factor_all 0.1471
_refine_ls_wR_factor_obs 0.1016
_reflns_number_observed 1828
_reflns_number_total 2640
_reflns_observed_criterion >2sigma(I)
_cod_data_source_file ic9901867_1.cif
_cod_data_source_block 2
_cod_depositor_comments
;
The following automatic conversions were performed:

'_refine_ls_weighting_scheme' value 'calc w=1/[s^2^(Fo^2^)+(
0.0599P)^2^+4.0119P] where P=(Fo^2^+2Fc^2^)/3' was changed to 'calc'.
New tag '_refine_ls_weighting_details' was created. The value of the
new tag was set to 'w=1/[s^2^(Fo^2^)+( 0.0599P)^2^+4.0119P] where
P=(Fo^2^+2Fc^2^)/3'.

Automatic conversion script
Id: cif_fix_values 3143 2015-03-26 13:38:13Z robertas 
;
_cod_database_code 4322305

loop_
_symmetry_equiv_pos_as_xyz
'x, y, z'
'x, -y+1/2, z+1/2'
'-x, -y, -z'
'-x, y-1/2, -z-1/2'

loop_
_atom_site_aniso_label
_atom_site_aniso_U_11
_atom_site_aniso_U_22
_atom_site_aniso_U_33
_atom_site_aniso_U_23
_atom_site_aniso_U_13
_atom_site_aniso_U_12
I1 0.0313(3) 0.0573(4) 0.0626(4) 0.0080(3) 0.0163(3) 0.0052(2)
I2 0.0450(4) 0.0583(5) 0.1167(7) 0.0010(4) 0.0259(4) -0.0057(3)
S1 0.0309(10) 0.0485(13) 0.080(2) -0.0025(12) 0.0206(11) 0.0034(9)
S2 0.0420(12) 0.0340(11) 0.100(2) -0.0048(12) 0.0315(13) -0.0062(9)
S3 0.0381(12) 0.0391(12) 0.099(2) -0.0186(12) 0.0310(13) -0.0079(10)
S4 0.0416(12) 0.0440(13) 0.107(2) -0.0087(13) 0.0379(14) -0.0066(10)
S5 0.060(2) 0.0457(15) 0.167(3) -0.036(2) 0.050(2) -0.0065(13)
C1 0.030(4) 0.039(4) 0.052(5) 0.003(4) 0.009(4) 0.000(3)
C2 0.027(4) 0.036(4) 0.051(5) -0.002(4) 0.009(3) -0.005(3)
C3 0.034(4) 0.036(4) 0.075(6) -0.001(4) 0.025(4) 0.000(4)

loop_
_atom_site_label
_atom_site_type_symbol
_atom_site_fract_x
_atom_site_fract_y
_atom_site_fract_z
_atom_site_U_iso_or_equiv
_atom_site_thermal_displace_type
_atom_site_occupancy
_atom_site_calc_flag
_atom_site_refinement_flags
_atom_site_disorder_group
C4 C -0.2986(14) 0.3388(28) 0.4229(17) 0.051(6) Uiso 0.58(4) d P 1
H1A H -0.3452(14) 0.4467(28) 0.4418(17) 0.062 Uiso 0.58(4) calc PR 1
H2A H -0.3106(14) 0.3409(28) 0.3604(17) 0.062 Uiso 0.58(4) calc PR 1
C5 C -0.3384(14) 0.1233(27) 0.4532(17) 0.047(5) Uiso 0.58(4) d P 1
H3A H -0.4178(14) 0.1077(27) 0.4317(17) 0.056 Uiso 0.58(4) calc PR 1
H4A H -0.3289(14) 0.1227(27) 0.5157(17) 0.056 Uiso 0.58(4) calc PR 1
C41 C -0.2856(20) 0.3210(37) 0.4725(22) 0.050(8) Uiso 0.42(4) d P 2
H1B H -0.2821(20) 0.2797(37) 0.5322(22) 0.060 Uiso 0.42(4) calc PR 2
H2B H -0.3340(20) 0.4419(37) 0.4637(22) 0.060 Uiso 0.42(4) calc PR 2
C51 C -0.3446(19) 0.1465(37) 0.4173(22) 0.043(6) Uiso 0.42(4) d P 2
H3B H -0.3618(19) 0.1949(37) 0.3583(22) 0.052 Uiso 0.42(4) calc PR 2
H4B H -0.4152(19) 0.1174(37) 0.4367(22) 0.052 Uiso 0.42(4) calc PR 2
I1 I 0.30922(4) 0.26896(10) 0.33053(4) 0.0494(3) Uani 1 d . .
I2 I 0.44410(6) 0.62581(12) 0.33332(6) 0.0719(3) Uani 1 d . .
S1 S 0.1721(2) -0.0852(4) 0.3134(2) 0.0517(6) Uani 1 d . .
S2 S 0.0344(2) 0.2408(3) 0.3840(2) 0.0564(7) Uani 1 d . .
S3 S -0.0530(2) -0.1683(4) 0.3519(2) 0.0565(7) Uani 1 d . .
S4 S -0.2657(2) -0.0951(4) 0.4188(2) 0.0614(8) Uani 1 d . .
S5 S -0.1573(3) 0.3988(4) 0.4609(3) 0.0874(12) Uani 1 d . .
C1 C 0.0571(6) -0.0023(13) 0.3483(6) 0.040(2) Uani 1 d . .
C2 C -0.1381(6) 0.0024(12) 0.3981(5) 0.038(2) Uani 1 d . .
C3 C -0.0967(7) 0.1936(13) 0.4135(6) 0.047(2) Uani 1 d . .

loop_
_atom_type_symbol
_atom_type_description
_atom_type_scat_dispersion_real
_atom_type_scat_dispersion_imag
_atom_type_scat_source
C C 0.0033 0.0016 'International Tables Vol C Tables 4.2.6.8 and 6.1.1.4'
H H 0.0000 0.0000 'International Tables Vol C Tables 4.2.6.8 and 6.1.1.4'
I I -0.4742 1.8119 'International Tables Vol C Tables 4.2.6.8 and 6.1.1.4'
S S 0.1246 0.1234 'International Tables Vol C Tables 4.2.6.8 and 6.1.1.4'

loop_
_geom_angle_atom_site_label_1
_geom_angle_atom_site_label_2
_geom_angle_atom_site_label_3
_geom_angle
_geom_angle_site_symmetry_1
_geom_angle_site_symmetry_3
_geom_angle_publ_flag
C5 C4 S5 114.8(16) . . ?
C5 C4 H1A 108.6(10) . . ?
S5 C4 H1A 108.6(6) . . ?
C5 C4 H2A 108.5(15) . . ?
S5 C4 H2A 108.5(8) . . ?
H1A C4 H2A 107.5 . . ?
C4 C5 S4 114.4(15) . . ?
C4 C5 H3A 108.7(11) . . ?
S4 C5 H3A 108.7(6) . . ?
C4 C5 H4A 108.6(15) . . ?
S4 C5 H4A 108.7(9) . . ?
H3A C5 H4A 107.6 . . ?
C51 C41 S5 121.1(21) . . ?
C51 C41 H1B 107.1(21) . . ?
S5 C41 H1B 107.1(12) . . ?
C51 C41 H2B 107.0(15) . . ?
S5 C41 H2B 107.0(9) . . ?
H1B C41 H2B 106.8 . . ?
C41 C51 S4 115.1(19) . . ?
C41 C51 H3B 108.6(21) . . ?
S4 C51 H3B 108.5(11) . . ?
C41 C51 H4B 108.4(15) . . ?
S4 C51 H4B 108.5(8) . . ?
H3B C51 H4B 107.5 . . ?
S1 I1 I2 175.43(6) . . ?
C1 S1 I1 102.8(3) . . ?
C1 S2 C3 97.5(4) . . ?
C1 S3 C2 97.8(4) . . ?
C2 S4 C51 99.7(8) . . ?
C2 S4 C5 105.5(6) . . ?
C3 S5 C41 106.5(9) . . ?
C3 S5 C4 98.1(7) . . ?
S1 C1 S2 126.3(5) . . ?
S1 C1 S3 120.4(5) . . ?
S2 C1 S3 113.2(5) . . ?
C3 C2 S3 115.2(6) . . ?
C3 C2 S4 127.9(7) . . ?
S3 C2 S4 116.8(5) . . ?
C2 C3 S5 127.3(6) . . ?
C2 C3 S2 116.2(6) . . ?
S5 C3 S2 116.5(5) . . ?

loop_
_geom_bond_atom_site_label_1
_geom_bond_atom_site_label_2
_geom_bond_distance
_geom_bond_site_symmetry_2
_geom_bond_publ_flag
C4 C5 1.57(3) . ?
C4 S5 1.76(2) . ?
C4 H1A 0.97 . ?
C4 H2A 0.97 . ?
C5 S4 1.79(2) . ?
C5 H3A 0.97 . ?
C5 H4A 0.97 . ?
C41 C51 1.52(4) . ?
C41 S5 1.67(2) . ?
C41 H1B 0.97 . ?
C41 H2B 0.97 . ?
C51 S4 1.82(2) . ?
C51 H3B 0.97 . ?
C51 H4B 0.97 . ?
I1 S1 2.805(3) . ?
I1 I2 2.812(2) . ?
S1 C1 1.663(8) . ?
S2 C1 1.699(9) . ?
S2 C3 1.748(8) . ?
S3 C1 1.714(8) . ?
S3 C2 1.742(8) . ?
S4 C2 1.744(8) . ?
S5 C3 1.736(9) . ?
C2 C3 1.335(11) . ?
